data_2016640
loop_
_publ_author_name
'Xu, Wei-Na'
'Yuan, Jiu-Mao'
'Liu, Yang'
'Ma, Jian-Ping'
'Guo, Dian-Shun'

_publ_section_title
;1,3-Alternate and partial cone conformers of tetramethyl
 (5,11,17,23-tetra-<i>tert</i>-butyl-2,8,14,20-tetrathiacalix[4]arene-25,26,27,28-tetrayltetraoxy)tetraacetate
 and tetramethyl
 (5,11,17,23-tetrabromo-2,8,14,20-tetrathiacalix[4]arene-25,26,27,28-tetrayltetraoxy)tetraacetate
;
_journal_coeditor_code GG3153
_journal_issue 6
_journal_name_full 'Acta Crystallographica Section C'
_journal_page_first o349
_journal_page_last o352
_journal_paper_doi 10.1107/S0108270108013838
_journal_volume 64
_journal_year 2008
_chemical_formula_iupac 'C36 H28 Br4 O12 S4'
_chemical_formula_moiety 'C36 H28 Br4 O12 S4'
_chemical_formula_sum 'C36 H28 Br4 O12 S4'
_chemical_formula_weight 1100.46
_chemical_name_systematic
;
tetramethyl
(5,11,17,23-tetrabromo-2,8,14,20-tetrathiacalix[4]arene-25,26,27,28-
tetrayltetraoxy)tetraacetate
;
_space_group_IT_number 2
_symmetry_cell_setting triclinic
_symmetry_space_group_name_Hall '-P 1'
_symmetry_space_group_name_H-M 'P -1'
_atom_sites_solution_hydrogens geom
_atom_sites_solution_primary direct
_atom_sites_solution_secondary difmap
_audit_creation_method SHELXL-97
_cell_angle_alpha 82.296(2)
_cell_angle_beta 84.921(2)
_cell_angle_gamma 74.872(2)
_cell_formula_units_Z 2
_cell_length_a 10.4298(15)
_cell_length_b 13.960(2)
_cell_length_c 14.701(2)
_cell_measurement_reflns_used 3300
_cell_measurement_temperature 173(2)
_cell_measurement_theta_max 27.5
_cell_measurement_theta_min 2.5
_cell_volume 2044.4(5)
_computing_cell_refinement 'SMART (Bruker, 1999)'
_computing_data_collection 'SMART (Bruker, 1999)'
_computing_data_reduction 'SAINT (Bruker, 1999)'
_computing_molecular_graphics 'SHELXTL (Sheldrick, 2008)'
_computing_publication_material 'SHELXTL (Sheldrick, 2008)'
_computing_structure_refinement 'SHELXL97 (Sheldrick, 2008)'
_computing_structure_solution 'SHELXS97 (Sheldrick, 2008)'
_diffrn_ambient_temperature 173(2)
_diffrn_measured_fraction_theta_full 0.978
_diffrn_measured_fraction_theta_max 0.978
_diffrn_measurement_device_type 'CCD area-detector'
_diffrn_measurement_method '\f and \w scans'
_diffrn_radiation_monochromator graphite
_diffrn_radiation_source 'fine-focus sealed tube'
_diffrn_radiation_type MoK\a
_diffrn_radiation_wavelength 0.71073
_diffrn_reflns_av_R_equivalents 0.0214
_diffrn_reflns_av_sigmaI/netI 0.0463
_diffrn_reflns_limit_h_max 12
_diffrn_reflns_limit_h_min -12
_diffrn_reflns_limit_k_max 16
_diffrn_reflns_limit_k_min -16
_diffrn_reflns_limit_l_max 17
_diffrn_reflns_limit_l_min -17
_diffrn_reflns_number 10757
_diffrn_reflns_theta_full 25.50
_diffrn_reflns_theta_max 25.50
_diffrn_reflns_theta_min 1.95
_exptl_absorpt_coefficient_mu 4.202
_exptl_absorpt_correction_T_max 0.4724
_exptl_absorpt_correction_T_min 0.1943
_exptl_absorpt_correction_type multi-scan
_exptl_absorpt_process_details '(SADABS; Bruker, 1999)'
_exptl_crystal_colour colourless
_exptl_crystal_density_diffrn 1.788
_exptl_crystal_density_method 'not measured'
_exptl_crystal_description block
_exptl_crystal_F_000 1088
_exptl_crystal_size_max 0.58
_exptl_crystal_size_mid 0.38
_exptl_crystal_size_min 0.21
_refine_diff_density_max 0.529
_refine_diff_density_min -0.667
_refine_ls_extinction_method none
_refine_ls_goodness_of_fit_ref 1.066
_refine_ls_hydrogen_treatment constr
_refine_ls_matrix_type full
_refine_ls_number_parameters 518
_refine_ls_number_reflns 7443
_refine_ls_number_restraints 0
_refine_ls_restrained_S_all 1.066
_refine_ls_R_factor_all 0.0489
_refine_ls_R_factor_gt 0.0353
_refine_ls_shift/su_max 0.001
_refine_ls_shift/su_mean 0.000
_refine_ls_structure_factor_coef Fsqd
_refine_ls_weighting_details 'w=1/[\s^2^(Fo^2^)+(0.0459P)^2^] where P=(Fo^2^+2Fc^2^)/3'
_refine_ls_weighting_scheme calc
_refine_ls_wR_factor_gt 0.0858
_refine_ls_wR_factor_ref 0.0907
_reflns_number_gt 5974
_reflns_number_total 7443
_reflns_threshold_expression I>2\s(I)
_cod_data_source_file gg3153.cif
_cod_data_source_block II
_cod_original_cell_volume 2044.5(5)
_cod_database_code 2016640
_cod_database_fobs_code 2016640

loop_
_symmetry_equiv_pos_as_xyz
'x, y, z'
'-x, -y, -z'

loop_
_atom_site_type_symbol
_atom_site_label
_atom_site_fract_x
_atom_site_fract_y
_atom_site_fract_z
_atom_site_U_iso_or_equiv
_atom_site_adp_type
_atom_site_calc_flag
_atom_site_refinement_flags
_atom_site_occupancy
_atom_site_disorder_assembly
_atom_site_disorder_group
C C1 0.6802(3) 0.8611(2) 0.5689(2) 0.0238(7) Uani d . 1 . .
C C2 0.6953(3) 0.7764(2) 0.5241(2) 0.0261(7) Uani d . 1 . .
H H2 0.7535 0.7657 0.4727 0.031 Uiso calc R 1 . .
C C3 0.6222(3) 0.7090(2) 0.5579(2) 0.0256(7) Uani d . 1 . .
C C4 0.5385(3) 0.7203(2) 0.6354(2) 0.0251(7) Uani d . 1 . .
H H4 0.4931 0.6721 0.6579 0.030 Uiso calc R 1 . .
C C5 0.5225(3) 0.8048(2) 0.6799(2) 0.0216(7) Uani d . 1 . .
C C6 0.5902(3) 0.8773(2) 0.6439(2) 0.0213(7) Uani d . 1 . .
C C7 0.4607(4) 1.0390(3) 0.6628(3) 0.0375(9) Uani d . 1 . .
H H7A 0.3853 1.0112 0.6603 0.045 Uiso calc R 1 . .
H H7B 0.4777 1.0724 0.6024 0.045 Uiso calc R 1 . .
C C8 0.4304(3) 1.1123(2) 0.7320(2) 0.0296(8) Uani d . 1 . .
C C9 0.2692(5) 1.2555(3) 0.7731(3) 0.0577(13) Uani d . 1 . .
H H9A 0.2970 1.2290 0.8339 0.087 Uiso calc R 1 . .
H H9B 0.1739 1.2766 0.7743 0.087 Uiso calc R 1 . .
H H9C 0.3055 1.3115 0.7516 0.087 Uiso calc R 1 . .
C C10 0.5604(3) 0.7954(2) 0.8590(2) 0.0206(7) Uani d . 1 . .
C C11 0.5822(3) 0.8738(2) 0.8987(2) 0.0232(7) Uani d . 1 . .
H H11 0.5279 0.9379 0.8867 0.028 Uiso calc R 1 . .
C C12 0.6856(3) 0.8555(2) 0.9562(2) 0.0244(7) Uani d . 1 . .
C C13 0.7714(3) 0.7623(2) 0.9724(2) 0.0238(7) Uani d . 1 . .
H H13 0.8422 0.7522 1.0099 0.029 Uiso calc R 1 . .
C C14 0.7505(3) 0.6836(2) 0.9317(2) 0.0220(7) Uani d . 1 . .
C C15 0.6444(3) 0.6993(2) 0.8761(2) 0.0225(7) Uani d . 1 . .
C C16 0.5513(3) 0.5628(2) 0.8914(2) 0.0288(8) Uani d . 1 . .
H H16A 0.4745 0.6058 0.9204 0.035 Uiso calc R 1 . .
H H16B 0.6069 0.5234 0.9396 0.035 Uiso calc R 1 . .
C C17 0.5059(3) 0.4942(2) 0.8380(2) 0.0292(8) Uani d . 1 . .
C C18 0.5316(5) 0.4201(3) 0.7018(3) 0.0526(11) Uani d . 1 . .
H H18A 0.5503 0.3529 0.7320 0.079 Uiso calc R 1 . .
H H18B 0.5793 0.4211 0.6429 0.079 Uiso calc R 1 . .
H H18C 0.4379 0.4440 0.6936 0.079 Uiso calc R 1 . .
C C19 0.9414(3) 0.5495(2) 0.8426(2) 0.0223(7) Uani d . 1 . .
C C20 0.9134(3) 0.4815(2) 0.7916(2) 0.0259(7) Uani d . 1 . .
H H20 0.8535 0.4441 0.8152 0.031 Uiso calc R 1 . .
C C21 0.9754(3) 0.4700(2) 0.7056(2) 0.0293(8) Uani d . 1 . .
C C22 1.0633(3) 0.5253(2) 0.6691(2) 0.0276(8) Uani d . 1 . .
H H22 1.1036 0.5170 0.6107 0.033 Uiso calc R 1 . .
C C23 1.0913(3) 0.5934(2) 0.7202(2) 0.0231(7) Uani d . 1 . .
C C24 1.0307(3) 0.6060(2) 0.8076(2) 0.0213(7) Uani d . 1 . .
C C25 1.1753(3) 0.6632(2) 0.8917(2) 0.0244(7) Uani d . 1 . .
H H25A 1.2323 0.6887 0.8441 0.029 Uiso calc R 1 A 1
H H25B 1.2147 0.5925 0.9073 0.029 Uiso calc R 1 A 1
C C27 1.2947(4) 0.7566(3) 1.0813(3) 0.0459(10) Uani d . 1 B .
H H27A 1.2490 0.8259 1.0701 0.069 Uiso calc R 1 . .
H H27B 1.3867 0.7507 1.0902 0.069 Uiso calc R 1 . .
H H27C 1.2551 0.7266 1.1354 0.069 Uiso calc R 1 . .
C C28 1.1246(3) 0.7444(2) 0.5810(2) 0.0240(7) Uani d . 1 . .
C C29 1.1969(3) 0.7558(2) 0.4987(2) 0.0288(8) Uani d . 1 . .
H H29 1.2826 0.7157 0.4903 0.035 Uiso calc R 1 . .
C C30 1.1412(4) 0.8267(2) 0.4292(2) 0.0301(8) Uani d . 1 . .
C C31 1.0119(4) 0.8832(2) 0.4382(2) 0.0298(8) Uani d . 1 . .
H H31 0.9745 0.9288 0.3897 0.036 Uiso calc R 1 . .
C C32 0.9376(3) 0.8714(2) 0.5205(2) 0.0246(7) Uani d . 1 . .
C C33 0.9955(3) 0.8052(2) 0.5939(2) 0.0231(7) Uani d . 1 . .
C C34 0.8848(3) 0.8685(2) 0.7334(2) 0.0261(7) Uani d . 1 . .
H H34A 0.8409 0.8446 0.7896 0.031 Uiso calc R 1 . .
H H34B 0.8200 0.9223 0.7013 0.031 Uiso calc R 1 . .
C C35 0.9953(4) 0.9087(3) 0.7579(2) 0.0325(8) Uani d . 1 . .
C C36 1.0451(5) 1.0105(4) 0.8578(4) 0.089(2) Uani d . 1 . .
H H36A 1.1265 0.9623 0.8734 0.133 Uiso calc R 1 . .
H H36B 1.0069 1.0440 0.9104 0.133 Uiso calc R 1 . .
H H36C 1.0632 1.0585 0.8085 0.133 Uiso calc R 1 . .
O O1 0.9289(2) 0.78889(15) 0.67704(14) 0.0238(5) Uani d . 1 . .
O O2 0.9527(3) 0.9604(2) 0.8292(2) 0.0644(10) Uani d . 1 . .
O O3 1.1021(3) 0.90080(19) 0.71854(19) 0.0440(7) Uani d . 1 . .
O O4 1.0472(2) 0.67708(15) 0.85840(15) 0.0257(5) Uani d . 1 B .
O O6 1.2848(2) 0.7064(2) 1.00348(18) 0.0407(6) Uani d . 1 . .
O O7 0.6244(2) 0.62278(15) 0.83352(14) 0.0239(5) Uani d . 1 . .
O O8 0.5728(3) 0.48356(18) 0.75738(17) 0.0397(6) Uani d . 1 . .
O O9 0.4221(3) 0.45265(19) 0.86803(19) 0.0461(7) Uani d . 1 . .
O O10 0.5751(2) 0.96088(15) 0.68838(15) 0.0247(5) Uani d . 1 . .
O O11 0.3162(3) 1.17943(19) 0.71228(18) 0.0509(8) Uani d . 1 . .
O O12 0.4960(3) 1.11270(18) 0.79426(18) 0.0380(6) Uani d . 1 . .
Br Br1 0.71532(4) 0.96270(3) 1.01053(3) 0.03689(11) Uani d . 1 . .
Br Br2 1.24498(4) 0.84485(3) 0.31882(3) 0.04272(12) Uani d . 1 . .
Br Br3 0.63959(4) 0.59478(3) 0.49598(3) 0.04558(12) Uani d . 1 . .
Br Br4 0.93794(4) 0.37639(3) 0.63567(3) 0.04964(13) Uani d . 1 . .
S S1 0.42566(8) 0.81723(6) 0.78538(6) 0.02552(19) Uani d . 1 . .
S S2 0.86098(8) 0.56359(6) 0.95396(6) 0.02645(19) Uani d . 1 . .
S S3 1.20822(8) 0.66188(6) 0.67184(6) 0.0292(2) Uani d . 1 . .
S S4 0.77330(9) 0.95014(6) 0.52763(6) 0.02753(19) Uani d . 1 . .
C C26 1.1657(3) 0.7163(3) 0.9745(3) 0.0329(8) Uani d P 0.57(8) B 1
O O5 1.072(2) 0.782(3) 0.995(4) 0.077(10) Uani d P 0.57(8) B 1
C C26' 1.1657(3) 0.7163(3) 0.9745(3) 0.0329(8) Uani d P 0.43(8) B 2
O O5' 1.0668(17) 0.738(4) 1.0277(13) 0.043(7) Uani d P 0.43(8) B 2

loop_
_atom_site_aniso_label
_atom_site_aniso_U_11
_atom_site_aniso_U_22
_atom_site_aniso_U_33
_atom_site_aniso_U_12
_atom_site_aniso_U_13
_atom_site_aniso_U_23
C1 0.0204(17) 0.0300(17) 0.0212(18) -0.0079(14) -0.0064(14) 0.0035(14)
C2 0.0241(18) 0.0379(19) 0.0165(17) -0.0082(15) 0.0001(14) -0.0033(14)
C3 0.0307(19) 0.0269(17) 0.0213(18) -0.0081(14) -0.0047(15) -0.0063(14)
C4 0.0197(17) 0.0327(18) 0.0245(18) -0.0104(14) -0.0030(14) -0.0007(14)
C5 0.0137(16) 0.0308(17) 0.0205(17) -0.0049(13) -0.0036(13) -0.0032(13)
C6 0.0169(16) 0.0259(17) 0.0191(17) -0.0012(13) -0.0063(13) 0.0000(13)
C7 0.037(2) 0.036(2) 0.033(2) 0.0044(16) -0.0112(17) -0.0033(16)
C8 0.031(2) 0.0262(18) 0.026(2) -0.0021(15) 0.0026(16) 0.0048(14)
C9 0.063(3) 0.043(2) 0.050(3) 0.020(2) 0.002(2) -0.013(2)
C10 0.0120(15) 0.0323(17) 0.0171(16) -0.0048(13) 0.0016(12) -0.0044(13)
C11 0.0196(17) 0.0265(17) 0.0196(17) 0.0005(13) 0.0045(13) -0.0049(13)
C12 0.0228(17) 0.0325(18) 0.0202(17) -0.0093(14) 0.0061(14) -0.0113(14)
C13 0.0184(16) 0.0343(18) 0.0161(16) -0.0017(14) 0.0013(13) -0.0049(13)
C14 0.0185(16) 0.0260(17) 0.0171(16) 0.0007(13) 0.0027(13) -0.0014(13)
C15 0.0212(17) 0.0302(17) 0.0162(16) -0.0075(14) 0.0059(13) -0.0054(13)
C16 0.0236(18) 0.0362(19) 0.0289(19) -0.0134(15) 0.0055(15) -0.0051(15)
C17 0.0216(18) 0.0272(18) 0.036(2) -0.0009(15) -0.0002(16) -0.0060(15)
C18 0.072(3) 0.050(3) 0.046(3) -0.025(2) -0.006(2) -0.022(2)
C19 0.0165(16) 0.0222(16) 0.0243(18) 0.0006(13) 0.0011(13) -0.0018(13)
C20 0.0168(17) 0.0228(16) 0.037(2) -0.0045(13) 0.0022(14) -0.0030(14)
C21 0.0272(19) 0.0284(18) 0.035(2) -0.0081(15) -0.0021(16) -0.0123(15)
C22 0.0234(18) 0.0315(18) 0.0258(19) -0.0017(14) 0.0040(14) -0.0098(14)
C23 0.0141(16) 0.0240(16) 0.0301(19) -0.0033(13) 0.0018(13) -0.0045(14)
C24 0.0135(15) 0.0183(15) 0.0301(19) 0.0015(12) -0.0047(13) -0.0043(13)
C25 0.0173(16) 0.0340(18) 0.0229(18) -0.0098(14) 0.0006(13) -0.0019(14)
C27 0.047(2) 0.048(2) 0.048(3) -0.0092(19) -0.018(2) -0.0199(19)
C28 0.0221(17) 0.0302(18) 0.0233(18) -0.0119(14) 0.0034(14) -0.0083(14)
C29 0.0238(18) 0.0348(19) 0.033(2) -0.0149(15) 0.0108(15) -0.0157(16)
C30 0.041(2) 0.0351(19) 0.0211(18) -0.0229(17) 0.0134(15) -0.0123(15)
C31 0.039(2) 0.0343(19) 0.0223(19) -0.0212(16) 0.0040(15) -0.0062(14)
C32 0.0269(18) 0.0280(17) 0.0246(18) -0.0156(14) 0.0016(14) -0.0075(14)
C33 0.0240(17) 0.0302(17) 0.0195(17) -0.0147(14) 0.0050(14) -0.0065(13)
C34 0.0213(17) 0.0348(19) 0.0185(17) -0.0004(14) 0.0007(13) -0.0047(14)
C35 0.031(2) 0.038(2) 0.0260(19) 0.0002(16) -0.0061(16) -0.0103(15)
C36 0.063(3) 0.120(5) 0.102(5) -0.018(3) -0.016(3) -0.083(4)
O1 0.0214(12) 0.0307(12) 0.0184(12) -0.0068(9) 0.0052(9) -0.0027(9)
O2 0.0404(17) 0.105(3) 0.055(2) -0.0083(17) -0.0042(15) -0.0567(18)
O3 0.0308(15) 0.0584(17) 0.0498(18) -0.0171(13) 0.0053(13) -0.0244(14)
O4 0.0175(11) 0.0276(12) 0.0324(13) -0.0012(9) -0.0061(10) -0.0108(10)
O6 0.0268(14) 0.0596(17) 0.0392(16) -0.0061(12) -0.0095(12) -0.0224(13)
O7 0.0251(12) 0.0281(12) 0.0201(12) -0.0090(10) 0.0039(9) -0.0071(9)
O8 0.0498(16) 0.0423(15) 0.0347(15) -0.0211(13) 0.0024(13) -0.0158(12)
O9 0.0377(16) 0.0484(16) 0.0595(19) -0.0234(13) 0.0145(14) -0.0184(13)
O10 0.0211(12) 0.0256(12) 0.0260(13) -0.0010(9) -0.0039(10) -0.0054(9)
O11 0.0541(18) 0.0431(16) 0.0411(17) 0.0190(13) -0.0131(14) -0.0098(13)
O12 0.0370(15) 0.0414(15) 0.0331(15) -0.0035(12) 0.0012(12) -0.0098(11)
Br1 0.0341(2) 0.0404(2) 0.0410(2) -0.01113(16) 0.00331(16) -0.02203(17)
Br2 0.0586(3) 0.0412(2) 0.0316(2) -0.02375(19) 0.02556(18) -0.01169(16)
Br3 0.0572(3) 0.0490(2) 0.0402(2) -0.0257(2) 0.01046(19) -0.02358(18)
Br4 0.0502(3) 0.0504(3) 0.0590(3) -0.0199(2) 0.0023(2) -0.0331(2)
S1 0.0138(4) 0.0389(5) 0.0224(4) -0.0044(3) 0.0006(3) -0.0039(3)
S2 0.0236(4) 0.0289(4) 0.0212(4) 0.0004(3) 0.0007(3) 0.0019(3)
S3 0.0170(4) 0.0386(5) 0.0316(5) -0.0087(4) 0.0038(3) -0.0023(4)
S4 0.0293(5) 0.0285(4) 0.0245(5) -0.0097(4) -0.0008(4) 0.0027(3)
C26 0.0241(19) 0.033(2) 0.042(2) -0.0029(16) -0.0087(17) -0.0117(16)
O5 0.039(5) 0.080(14) 0.11(2) 0.018(7) -0.028(8) -0.072(15)
C26' 0.0241(19) 0.033(2) 0.042(2) -0.0029(16) -0.0087(17) -0.0117(16)
O5' 0.018(5) 0.073(14) 0.040(8) -0.004(6) 0.000(4) -0.032(7)

loop_
_atom_type_symbol
_atom_type_description
_atom_type_scat_dispersion_real
_atom_type_scat_dispersion_imag
_atom_type_scat_source
C C 0.0033 0.0016 'International Tables Vol C Tables 4.2.6.8 and 6.1.1.4'
H H 0.0000 0.0000 'International Tables Vol C Tables 4.2.6.8 and 6.1.1.4'
O O 0.0106 0.0060 'International Tables Vol C Tables 4.2.6.8 and 6.1.1.4'
S S 0.1246 0.1234 'International Tables Vol C Tables 4.2.6.8 and 6.1.1.4'
Br Br -0.2901 2.4595 'International Tables Vol C Tables 4.2.6.8 and 6.1.1.4'

loop_
_geom_angle_atom_site_label_1
_geom_angle_atom_site_label_2
_geom_angle_atom_site_label_3
_geom_angle
C6 C1 C2 120.0(3)
C6 C1 S4 120.0(2)
C2 C1 S4 120.0(3)
C3 C2 C1 118.5(3)
C3 C2 H2 120.7
C1 C2 H2 120.7
C4 C3 C2 122.6(3)
C4 C3 Br3 118.7(2)
C2 C3 Br3 118.8(3)
C3 C4 C5 119.1(3)
C3 C4 H4 120.5
C5 C4 H4 120.5
C4 C5 C6 119.4(3)
C4 C5 S1 120.3(2)
C6 C5 S1 120.1(2)
O10 C6 C1 120.1(3)
O10 C6 C5 119.5(3)
C1 C6 C5 120.2(3)
O10 C7 C8 109.2(3)
O10 C7 H7A 109.8
C8 C7 H7A 109.8
O10 C7 H7B 109.8
C8 C7 H7B 109.8
H7A C7 H7B 108.3
O12 C8 O11 124.8(3)
O12 C8 C7 126.7(3)
O11 C8 C7 108.5(3)
O11 C9 H9A 109.5
O11 C9 H9B 109.5
H9A C9 H9B 109.5
O11 C9 H9C 109.5
H9A C9 H9C 109.5
H9B C9 H9C 109.5
C11 C10 C15 120.0(3)
C11 C10 S1 119.8(2)
C15 C10 S1 120.2(2)
C12 C11 C10 119.1(3)
C12 C11 H11 120.4
C10 C11 H11 120.4
C13 C12 C11 122.0(3)
C13 C12 Br1 118.8(2)
C11 C12 Br1 119.1(2)
C12 C13 C14 118.9(3)
C12 C13 H13 120.6
C14 C13 H13 120.6
C15 C14 C13 120.2(3)
C15 C14 S2 121.3(2)
C13 C14 S2 118.5(2)
O7 C15 C14 120.9(3)
O7 C15 C10 119.3(3)
C14 C15 C10 119.7(3)
O7 C16 C17 111.4(3)
O7 C16 H16A 109.3
C17 C16 H16A 109.3
O7 C16 H16B 109.3
C17 C16 H16B 109.3
H16A C16 H16B 108.0
O9 C17 O8 125.3(3)
O9 C17 C16 122.4(3)
O8 C17 C16 112.2(3)
O8 C18 H18A 109.5
O8 C18 H18B 109.5
H18A C18 H18B 109.5
O8 C18 H18C 109.5
H18A C18 H18C 109.5
H18B C18 H18C 109.5
C20 C19 C24 120.7(3)
C20 C19 S2 118.8(2)
C24 C19 S2 120.5(2)
C21 C20 C19 119.1(3)
C21 C20 H20 120.4
C19 C20 H20 120.4
C22 C21 C20 121.4(3)
C22 C21 Br4 119.3(3)
C20 C21 Br4 119.3(3)
C21 C22 C23 119.5(3)
C21 C22 H22 120.2
C23 C22 H22 120.2
C22 C23 C24 120.3(3)
C22 C23 S3 118.4(3)
C24 C23 S3 121.3(2)
O4 C24 C23 122.8(3)
O4 C24 C19 118.0(3)
C23 C24 C19 119.0(3)
O4 C25 C26 110.4(3)
O4 C25 H25A 109.6
C26 C25 H25A 109.6
O4 C25 H25B 109.6
C26 C25 H25B 109.6
H25A C25 H25B 108.1
O6 C27 H27A 109.5
O6 C27 H27B 109.5
H27A C27 H27B 109.5
O6 C27 H27C 109.5
H27A C27 H27C 109.5
H27B C27 H27C 109.5
C29 C28 C33 120.3(3)
C29 C28 S3 117.2(3)
C33 C28 S3 122.1(3)
C30 C29 C28 119.5(3)
C30 C29 H29 120.2
C28 C29 H29 120.2
C29 C30 C31 121.3(3)
C29 C30 Br2 118.8(3)
C31 C30 Br2 119.9(3)
C30 C31 C32 119.5(3)
C30 C31 H31 120.2
C32 C31 H31 120.2
C31 C32 C33 119.9(3)
C31 C32 S4 116.6(3)
C33 C32 S4 123.3(3)
O1 C33 C32 123.5(3)
O1 C33 C28 117.1(3)
C32 C33 C28 119.1(3)
O1 C34 C35 113.3(3)
O1 C34 H34A 108.9
C35 C34 H34A 108.9
O1 C34 H34B 108.9
C35 C34 H34B 108.9
H34A C34 H34B 107.7
O3 C35 O2 124.6(3)
O3 C35 C34 126.9(3)
O2 C35 C34 108.4(3)
O2 C36 H36A 109.5
O2 C36 H36B 109.5
H36A C36 H36B 109.5
O2 C36 H36C 109.5
H36A C36 H36C 109.5
H36B C36 H36C 109.5
C33 O1 C34 119.3(2)
C35 O2 C36 115.5(4)
C24 O4 C25 116.9(2)
C26 O6 C27 117.9(3)
C15 O7 C16 112.6(2)
C17 O8 C18 114.9(3)
C6 O10 C7 113.3(2)
C8 O11 C9 116.5(3)
C5 S1 C10 97.36(14)
C14 S2 C19 100.02(14)
C28 S3 C23 104.01(15)
C32 S4 C1 101.08(15)
O5 C26 O6 122.1(7)
O5 C26 C25 124.0(13)
O6 C26 C25 110.4(3)

loop_
_geom_bond_atom_site_label_1
_geom_bond_atom_site_label_2
_geom_bond_distance
C1 C6 1.387(4)
C1 C2 1.397(4)
C1 S4 1.783(3)
C2 C3 1.377(5)
C2 H2 0.9300
C3 C4 1.373(4)
C3 Br3 1.901(3)
C4 C5 1.390(4)
C4 H4 0.9300
C5 C6 1.402(4)
C5 S1 1.777(3)
C6 O10 1.379(4)
C7 O10 1.430(4)
C7 C8 1.495(5)
C7 H7A 0.9700
C7 H7B 0.9700
C8 O12 1.192(4)
C8 O11 1.337(4)
C9 O11 1.439(4)
C9 H9A 0.9600
C9 H9B 0.9600
C9 H9C 0.9600
C10 C11 1.383(4)
C10 C15 1.401(4)
C10 S1 1.788(3)
C11 C12 1.379(4)
C11 H11 0.9300
C12 C13 1.378(4)
C12 Br1 1.892(3)
C13 C14 1.392(4)
C13 H13 0.9300
C14 C15 1.389(4)
C14 S2 1.776(3)
C15 O7 1.377(4)
C16 O7 1.426(4)
C16 C17 1.504(5)
C16 H16A 0.9700
C16 H16B 0.9700
C17 O9 1.193(4)
C17 O8 1.328(4)
C18 O8 1.447(4)
C18 H18A 0.9600
C18 H18B 0.9600
C18 H18C 0.9600
C19 C20 1.387(4)
C19 C24 1.395(4)
C19 S2 1.782(3)
C20 C21 1.378(5)
C20 H20 0.9300
C21 C22 1.377(5)
C21 Br4 1.901(3)
C22 C23 1.389(4)
C22 H22 0.9300
C23 C24 1.393(4)
C23 S3 1.783(3)
C24 O4 1.372(4)
C25 O4 1.420(4)
C25 C26 1.491(5)
C25 H25A 0.9700
C25 H25B 0.9700
C27 O6 1.444(4)
C27 H27A 0.9600
C27 H27B 0.9600
C27 H27C 0.9600
C28 C29 1.381(4)
C28 C33 1.403(4)
C28 S3 1.773(3)
C29 C30 1.377(5)
C29 H29 0.9300
C30 C31 1.378(5)
C30 Br2 1.895(3)
C31 C32 1.391(5)
C31 H31 0.9300
C32 C33 1.394(4)
C32 S4 1.781(3)
C33 O1 1.373(4)
C34 O1 1.430(4)
C34 C35 1.495(5)
C34 H34A 0.9700
C34 H34B 0.9700
C35 O3 1.195(4)
C35 O2 1.331(4)
C36 O2 1.448(5)
C36 H36A 0.9600
C36 H36B 0.9600
C36 H36C 0.9600
O6 C26 1.316(4)
C26 O5 1.205(11)

loop_
_geom_hbond_atom_site_label_D
_geom_hbond_atom_site_label_H
_geom_hbond_atom_site_label_A
_geom_hbond_site_symmetry_A
_geom_hbond_distance_DH
_geom_hbond_distance_HA
_geom_hbond_distance_DA
_geom_hbond_angle_DHA
C25 H25B O9 1_655 0.97 2.59 3.399(4) 141.2
C16 H16A O6 1_455 0.97 2.44 3.409(4) 175.9
C34 H34B O10 . 0.97 2.49 3.242(4) 134.5
C34 H34B S4 . 0.97 2.60 3.288(3) 128.1
C25 H25A S3 . 0.97 2.65 3.223(3) 118.0
C13 H13 O5 . 0.93 2.52 3.26(3) 137.0
C11 H11 O12 . 0.93 2.58 3.405(4) 147.5
C34 H34A Cg1 . 0.97 2.73 3.674(3) 164.0

loop_
_geom_torsion_atom_site_label_1
_geom_torsion_atom_site_label_2
_geom_torsion_atom_site_label_3
_geom_torsion_atom_site_label_4
_geom_torsion
C6 C1 C2 C3 -1.9(4)
S4 C1 C2 C3 179.8(2)
C1 C2 C3 C4 -2.2(5)
C1 C2 C3 Br3 178.8(2)
C2 C3 C4 C5 2.5(5)
Br3 C3 C4 C5 -178.4(2)
C3 C4 C5 C6 1.1(4)
C3 C4 C5 S1 -175.0(2)
C2 C1 C6 O10 179.9(3)
S4 C1 C6 O10 -1.8(4)
C2 C1 C6 C5 5.4(4)
S4 C1 C6 C5 -176.3(2)
C4 C5 C6 O10 -179.6(3)
S1 C5 C6 O10 -3.5(4)
C4 C5 C6 C1 -5.0(4)
S1 C5 C6 C1 171.0(2)
O10 C7 C8 O12 6.6(5)
O10 C7 C8 O11 -174.1(3)
C15 C10 C11 C12 -1.2(5)
S1 C10 C11 C12 179.2(2)
C10 C11 C12 C13 2.8(5)
C10 C11 C12 Br1 -180.0(2)
C11 C12 C13 C14 -2.1(5)
Br1 C12 C13 C14 -179.3(2)
C12 C13 C14 C15 -0.2(5)
C12 C13 C14 S2 -179.4(2)
C13 C14 C15 O7 178.4(3)
S2 C14 C15 O7 -2.4(4)
C13 C14 C15 C10 1.7(5)
S2 C14 C15 C10 -179.1(2)
C11 C10 C15 O7 -177.7(3)
S1 C10 C15 O7 1.9(4)
C11 C10 C15 C14 -1.0(5)
S1 C10 C15 C14 178.6(2)
O7 C16 C17 O9 -164.6(3)
O7 C16 C17 O8 17.8(4)
C24 C19 C20 C21 0.2(5)
S2 C19 C20 C21 -179.8(2)
C19 C20 C21 C22 -0.6(5)
C19 C20 C21 Br4 179.7(2)
C20 C21 C22 C23 0.6(5)
Br4 C21 C22 C23 -179.7(2)
C21 C22 C23 C24 -0.1(5)
C21 C22 C23 S3 178.7(2)
C22 C23 C24 O4 -175.2(3)
S3 C23 C24 O4 6.0(4)
C22 C23 C24 C19 -0.3(4)
S3 C23 C24 C19 -179.1(2)
C20 C19 C24 O4 175.4(3)
S2 C19 C24 O4 -4.5(4)
C20 C19 C24 C23 0.3(4)
S2 C19 C24 C23 -179.7(2)
C33 C28 C29 C30 -0.4(5)
S3 C28 C29 C30 -173.1(2)
C28 C29 C30 C31 -3.5(5)
C28 C29 C30 Br2 177.3(2)
C29 C30 C31 C32 2.7(5)
Br2 C30 C31 C32 -178.2(2)
C30 C31 C32 C33 2.0(5)
C30 C31 C32 S4 178.0(2)
C31 C32 C33 O1 -179.6(3)
S4 C32 C33 O1 4.7(4)
C31 C32 C33 C28 -5.8(5)
S4 C32 C33 C28 178.5(2)
C29 C28 C33 O1 179.2(3)
S3 C28 C33 O1 -8.4(4)
C29 C28 C33 C32 5.0(5)
S3 C28 C33 C32 177.4(2)
O1 C34 C35 O3 20.6(5)
O1 C34 C35 O2 -162.6(3)
C32 C33 O1 C34 -65.4(4)
C28 C33 O1 C34 120.7(3)
C35 C34 O1 C33 -57.9(4)
O3 C35 O2 C36 1.0(6)
C34 C35 O2 C36 -175.9(4)
C23 C24 O4 C25 -68.7(4)
C19 C24 O4 C25 116.3(3)
C26 C25 O4 C24 -155.8(3)
C14 C15 O7 C16 84.9(3)
C10 C15 O7 C16 -98.4(3)
C17 C16 O7 C15 167.9(3)
O9 C17 O8 C18 3.8(5)
C16 C17 O8 C18 -178.7(3)
C1 C6 O10 C7 100.5(3)
C5 C6 O10 C7 -85.0(3)
C8 C7 O10 C6 163.8(3)
O12 C8 O11 C9 -1.8(6)
C7 C8 O11 C9 178.8(4)
C4 C5 S1 C10 106.6(3)
C6 C5 S1 C10 -69.4(3)
C11 C10 S1 C5 107.9(3)
C15 C10 S1 C5 -71.7(3)
C15 C14 S2 C19 68.3(3)
C13 C14 S2 C19 -112.5(3)
C20 C19 S2 C14 -108.9(3)
C24 C19 S2 C14 71.1(3)
C29 C28 S3 C23 -136.8(3)
C33 C28 S3 C23 50.6(3)
C22 C23 S3 C28 70.0(3)
C24 C23 S3 C28 -111.2(3)
C31 C32 S4 C1 130.3(3)
C33 C32 S4 C1 -53.8(3)
C6 C1 S4 C32 130.2(3)
C2 C1 S4 C32 -51.5(3)
C27 O6 C26 O5 18(4)
C27 O6 C26 C25 177.6(3)
O4 C25 C26 O5 -19(4)
O4 C25 C26 O6 -177.8(3)
